data_4518981
loop_
_publ_author_name
'Zhou, Quan-Quan'
'Zou, You-Quan'
'Kar, Sayan'
'Diskin-Posner, Yael'
'Ben-David, Yehoshoa'
'Milstein, David'

_publ_section_title
;
 Manganese-Pincer-Catalyzed Nitrile Hydration, \a-Deuteration, and
 \a-Deuterated Amide Formation via Metal Ligand Cooperation
;
_journal_issue 16
_journal_name_full 'ACS Catalysis'
_journal_page_first 10239
_journal_page_last 10245
_journal_paper_doi 10.1021/acscatal.1c01748
_journal_volume 11
_journal_year 2021
_chemical_formula_moiety 'C32 H47 Mn N2 O2 P2, 0.5[C6H6]'
_chemical_formula_sum 'C32 H47 Mn N2 O2 P2'
_chemical_formula_weight 608.59
_space_group_crystal_system monoclinic
_space_group_IT_number 14
_space_group_name_Hall '-P 2yn'
_space_group_name_H-M_alt 'P 1 21/n 1'
_atom_sites_solution_hydrogens geom
_atom_sites_solution_primary dual
_audit_creation_date 2020-11-10
_audit_creation_method
;
Olex2 1.3
(compiled 2020.07.31 svn.rc2a77460 for OlexSys, GUI svn.r6145)
;
_cell_angle_alpha 90
_cell_angle_beta 101.9596(13)
_cell_angle_gamma 90
_cell_formula_units_Z 4
_cell_length_a 12.92524(18)
_cell_length_b 16.7518(2)
_cell_length_c 16.3352(2)
_cell_measurement_reflns_used 19204
_cell_measurement_temperature 100.00(10)
_cell_measurement_theta_max 78.4880
_cell_measurement_theta_min 3.8080
_cell_volume 3460.14(8)
_computing_cell_refinement 'CrysAlisPro 1.171.40.69a (Rigaku OD, 2020)'
_computing_data_collection 'CrysAlisPro 1.171.40.69a (Rigaku OD, 2020)'
_computing_data_reduction 'CrysAlisPro 1.171.40.69a (Rigaku OD, 2020)'
_computing_molecular_graphics 'Olex2 1.3 (Dolomanov et al., 2009)'
_computing_publication_material 'Olex2 1.3 (Dolomanov et al., 2009)'
_computing_structure_refinement 'SHELXL 2014/7 (Sheldrick, 2015)'
_computing_structure_solution 'SHELXT  (Sheldrick, 2015)'
_diffrn_ambient_environment N~2~
_diffrn_ambient_temperature 100.00(10)
_diffrn_detector 'Hybrid Pixel Array Detector'
_diffrn_detector_area_resol_mean 5.8140
_diffrn_measured_fraction_theta_full 0.996
_diffrn_measured_fraction_theta_max 0.995
_diffrn_measurement_details
;
List of Runs (angles in degrees, time in seconds):

  # Type    Start    End  Width  t~exp~   \w     \q     \k     \f   Frames
--------------------------------------------------------------------------
  1  \w    -44.00  90.00   0.50    1.00    --   45.10 -57.00-150.00  268
  2  \w      4.00 134.00   0.50    1.00    --   45.10  57.00-150.00  260
  3  \w      4.00 134.00   0.50    1.00    --   45.10  57.00-180.00  260
  4  \w    -44.00  90.00   0.50    1.00    --   45.10 -77.00 -60.00  268
  5  \w      4.00 131.00   0.50    1.00    --   45.10  57.00  90.00  254
  6  \w     76.00 134.00   0.50    1.00    --   45.10  57.00 -30.00  116
  7  \w      2.00  29.00   0.50    1.00    --   45.10  38.00   0.00   54
  8  \w     70.00 186.00   0.50    5.00    --  114.00  50.00-180.00  232
  9  \w     30.00  64.00   0.50    5.00    --  114.00 -82.00   0.00   68
 10  \w    127.00 170.00   0.50    5.00    --  114.00  77.00  90.00   86
 11  \w     72.00  98.00   0.50    5.00    --  114.00 -82.00   0.00   52
 12  \w     81.00 160.00   0.50    5.00    --  114.00 -82.00-150.00  158
 13  \w     29.00  67.00   0.50    5.00    --  114.00 -38.00-180.00   76
 14  \w     69.00 203.00   0.50    5.00    --  114.00  41.00  99.69  268
 15  \w     25.00 159.00   0.50    5.00    --  114.00 -82.00 -90.00  268
 16  \w     75.00 129.00   0.50    5.00    --  114.00 -82.00 -60.00  108
 17  \w     41.00  66.00   0.50    5.00    --  114.00 -82.00 -60.00   50
 18  \w     85.00 111.00   0.50    5.00    --  114.00 -38.00-180.00   52
 19  \w     74.00 102.00   0.50    5.00    --  114.00 -82.00 150.00   56
 20  \w     75.00 111.00   0.50    5.00    --  114.00  77.00  90.00   72
 21  \w    119.00 203.00   0.50    5.00    --  114.00  82.00   0.00  168
;
_diffrn_measurement_device 'four-circle diffractometer'
_diffrn_measurement_device_type 'XtaLAB AFC12 (RINC): Kappa dual home/near'
_diffrn_measurement_method '\w scans'
_diffrn_orient_matrix_type 'CrysAlisPro convention (1999,Acta A55,543-557)'
_diffrn_orient_matrix_UB_11 -0.0275495000
_diffrn_orient_matrix_UB_12 0.0657660000
_diffrn_orient_matrix_UB_13 -0.0669743000
_diffrn_orient_matrix_UB_21 -0.0146257000
_diffrn_orient_matrix_UB_22 -0.0638753000
_diffrn_orient_matrix_UB_23 -0.0692904000
_diffrn_orient_matrix_UB_31 -0.1177123000
_diffrn_orient_matrix_UB_32 -0.0073826000
_diffrn_orient_matrix_UB_33 0.0036127000
_diffrn_radiation_monochromator mirror
_diffrn_radiation_probe x-ray
_diffrn_radiation_type 'Cu K\a'
_diffrn_radiation_wavelength 1.54184
_diffrn_reflns_av_R_equivalents 0.0367
_diffrn_reflns_av_unetI/netI 0.0273
_diffrn_reflns_Laue_measured_fraction_full 0.996
_diffrn_reflns_Laue_measured_fraction_max 0.995
_diffrn_reflns_limit_h_max 13
_diffrn_reflns_limit_h_min -15
_diffrn_reflns_limit_k_max 20
_diffrn_reflns_limit_k_min -15
_diffrn_reflns_limit_l_max 20
_diffrn_reflns_limit_l_min -19
_diffrn_reflns_number 29932
_diffrn_reflns_point_group_measured_fraction_full 0.996
_diffrn_reflns_point_group_measured_fraction_max 0.995
_diffrn_reflns_theta_full 67.684
_diffrn_reflns_theta_max 74.504
_diffrn_reflns_theta_min 3.823
_diffrn_source 'micro-focus sealed X-ray tube'
_diffrn_source_type 'Rigaku (Cu) X-ray Source'
_exptl_absorpt_coefficient_mu 4.187
_exptl_absorpt_correction_T_max 1.000
_exptl_absorpt_correction_T_min 0.355
_exptl_absorpt_correction_type gaussian
_exptl_absorpt_process_details
;
CrysAlisPro 1.171.40.69a (Rigaku Oxford Diffraction, 2020)
Numerical absorption correction based on gaussian integration over
			a multifaceted crystal model
Empirical absorption correction using spherical harmonics,
 implemented in SCALE3 ABSPACK scaling algorithm.
;
_exptl_crystal_colour red
_exptl_crystal_colour_primary red
_exptl_crystal_density_diffrn 1.168
_exptl_crystal_description plate
_exptl_crystal_F_000 1296
_exptl_crystal_size_max 0.283
_exptl_crystal_size_mid 0.15
_exptl_crystal_size_min 0.07
_refine_diff_density_max 0.451
_refine_diff_density_min -0.430
_refine_diff_density_rms 0.048
_refine_ls_extinction_method none
_refine_ls_goodness_of_fit_ref 1.055
_refine_ls_hydrogen_treatment constr
_refine_ls_matrix_type full
_refine_ls_number_parameters 426
_refine_ls_number_reflns 7042
_refine_ls_number_restraints 0
_refine_ls_restrained_S_all 1.055
_refine_ls_R_factor_all 0.0350
_refine_ls_R_factor_gt 0.0332
_refine_ls_shift/su_max 0.002
_refine_ls_shift/su_mean 0.000
_refine_ls_structure_factor_coef Fsqd
_refine_ls_weighting_details 'w=1/[\s^2^(Fo^2^)+(0.0427P)^2^+1.7918P] where P=(Fo^2^+2Fc^2^)/3'
_refine_ls_weighting_scheme calc
_refine_ls_wR_factor_gt 0.0860
_refine_ls_wR_factor_ref 0.0870
_reflns_Friedel_coverage 0.000
_reflns_number_gt 6651
_reflns_number_total 7042
_reflns_threshold_expression 'I > 2\s(I)'
_cod_data_source_file cs1c01748_si_002.cif
_cod_data_source_block m2270
_cod_original_cell_volume 3460.15(8)
_cod_database_code 4518981
_shelx_shelxl_version_number 2014/7
_chemical_oxdiff_formula C32H47N2O2P2Mn1
_chemical_oxdiff_usercomment 'Quan Quan  - side of the vial'
_shelx_space_group_comment
;
The symmetry employed for this shelxl refinement is uniquely defined
by the following loop, which should always be used as a source of
symmetry information in preference to the above space-group names.
They are only intended as comments.
;
_reflns_odcompleteness_completeness 99.63
_reflns_odcompleteness_iscentric 1
_reflns_odcompleteness_theta 74.33
_olex2_refinement_description
;
1. Fixed Uiso
 At 1.2 times of:
  All C(H) groups, All C(H,H) groups
 At 1.5 times of:
  All C(H,H,H) groups
2. Others
 Sof(P7)=Sof(C1A)=Sof(H1A)=Sof(C8A)=Sof(C9A)=Sof(H9AA)=Sof(H9AB)=Sof(H9AC)=
 Sof(C10A)=Sof(H10D)=Sof(H10E)=Sof(H10F)=Sof(C11A)=Sof(H11D)=Sof(H11E)=
 Sof(H11F)=Sof(C13A)=Sof(H13D)=Sof(H13E)=Sof(H13F)=Sof(C15A)=Sof(H15D)=
 Sof(H15E)=Sof(H15F)=Sof(C25A)=Sof(C26A)=Sof(H26A)=Sof(C27A)=Sof(H27A)=
 Sof(C28A)=Sof(H28A)=Sof(C29A)=Sof(H29A)=Sof(C30A)=Sof(H30A)=1-FVAR(1)
 Sof(P1)=Sof(C1)=Sof(H1)=Sof(C8)=Sof(C9)=Sof(H9A)=Sof(H9B)=Sof(H9C)=Sof(C10)=
 Sof(H10A)=Sof(H10B)=Sof(H10C)=Sof(C11)=Sof(H11A)=Sof(H11B)=Sof(H11C)=Sof(C13)=
 Sof(H13A)=Sof(H13B)=Sof(H13C)=Sof(C15)=Sof(H15A)=Sof(H15B)=Sof(H15C)=Sof(C25)=
 Sof(C26)=Sof(H26)=Sof(C27)=Sof(H27)=Sof(C28)=Sof(H28)=Sof(C29)=Sof(H29)=
 Sof(C30)=Sof(H30)=FVAR(1)
3.a Ternary CH refined with riding coordinates:
 C1(H1), C1A(H1A)
3.b Secondary CH2 refined with riding coordinates:
 C7(H7A,H7B)
3.c Aromatic/amide H refined with riding coordinates:
 C3(H3), C4(H4), C5(H5), C26(H26), C27(H27), C28(H28), C29(H29), C30(H30),
 C26A(H26A), C27A(H27A), C28A(H28A), C29A(H29A), C30A(H30A)
3.d Idealised Me refined as rotating group:
 C17(H17A,H17B,H17C), C18(H18A,H18B,H18C), C19(H19A,H19B,H19C), C21(H21A,H21B,
 H21C), C22(H22A,H22B,H22C), C23(H23A,H23B,H23C), C14(H14A,H14B,H14C), C9(H9A,
 H9B,H9C), C10(H10A,H10B,H10C), C11(H11A,H11B,H11C), C13(H13A,H13B,H13C),
 C15(H15A,H15B,H15C), C9A(H9AA,H9AB,H9AC), C10A(H10D,H10E,H10F), C11A(H11D,H11E,
 H11F), C13A(H13D,H13E,H13F), C15A(H15D,H15E,H15F)
;
_smtbx_masks_void_probe_radius 1.2
_smtbx_masks_void_truncation_radius 1.2
_olex2_submission_special_instructions 'No special instructions were received'
_oxdiff_exptl_absorpt_empirical_details
;
Empirical correction (ABSPACK) includes:
- Absorption correction using spherical harmonics
- Frame scaling
;
_oxdiff_exptl_absorpt_empirical_full_max 2.030
_oxdiff_exptl_absorpt_empirical_full_min 0.684

loop_
_space_group_symop_operation_xyz
'x, y, z'
'-x+1/2, y+1/2, -z+1/2'
'-x, -y, -z'
'x-1/2, -y-1/2, z-1/2'

loop_
_atom_site_label
_atom_site_type_symbol
_atom_site_fract_x
_atom_site_fract_y
_atom_site_fract_z
_atom_site_U_iso_or_equiv
_atom_site_adp_type
_atom_site_occupancy
_atom_site_site_symmetry_order
_atom_site_calc_flag
_atom_site_refinement_flags_posn
_atom_site_refinement_flags_adp
_atom_site_refinement_flags_occupancy
_atom_site_disorder_assembly
_atom_site_disorder_group
Mn1 Mn 0.65670(2) 0.63877(2) 0.34563(2) 0.01649(7) Uani 1 1 d . . . . .
P2 P 0.65457(3) 0.66013(2) 0.48537(2) 0.01695(9) Uani 1 1 d . . . . .
O1 O 0.55501(13) 0.79000(8) 0.28132(10) 0.0454(4) Uani 1 1 d . . . . .
O2 O 0.44546(11) 0.56599(10) 0.30252(12) 0.0559(5) Uani 1 1 d . . . . .
N1 N 0.74456(10) 0.54289(8) 0.39879(8) 0.0181(3) Uani 1 1 d . . . . .
N2 N 0.80333(10) 0.68766(8) 0.35111(8) 0.0193(3) Uani 1 1 d . . . . .
C2 C 0.82118(13) 0.51468(10) 0.36037(10) 0.0235(3) Uani 1 1 d . . . . .
C3 C 0.88533(15) 0.45127(11) 0.39285(11) 0.0295(4) Uani 1 1 d . . . . .
H3 H 0.9371 0.4327 0.3657 0.035 Uiso 1 1 calc R U . . .
C4 C 0.87129(14) 0.41604(10) 0.46623(11) 0.0270(4) Uani 1 1 d . . . . .
H4 H 0.9122 0.3723 0.4881 0.032 Uiso 1 1 calc R U . . .
C5 C 0.79565(12) 0.44637(10) 0.50719(10) 0.0217(3) Uani 1 1 d . . . . .
H5 H 0.7861 0.4237 0.5571 0.026 Uiso 1 1 calc R U . . .
C6 C 0.73466(12) 0.51090(9) 0.47266(9) 0.0180(3) Uani 1 1 d . . . . .
C7 C 0.65930(12) 0.55338(9) 0.51654(10) 0.0206(3) Uani 1 1 d . . . . .
H7A H 0.6831 0.5486 0.5767 0.025 Uiso 1 1 calc R U . . .
H7B H 0.5894 0.5299 0.5009 0.025 Uiso 1 1 calc R U . . .
C16 C 0.77524(12) 0.70645(10) 0.55494(10) 0.0214(3) Uani 1 1 d . . . . .
C17 C 0.87182(12) 0.65437(10) 0.55081(10) 0.0224(3) Uani 1 1 d . . . . .
H17A H 0.8646 0.6035 0.5761 0.034 Uiso 1 1 calc R U . . .
H17B H 0.9348 0.6803 0.5804 0.034 Uiso 1 1 calc R U . . .
H17C H 0.8764 0.6468 0.4934 0.034 Uiso 1 1 calc R U . . .
C18 C 0.79274(13) 0.78860(10) 0.51802(11) 0.0272(4) Uani 1 1 d . . . . .
H18A H 0.7990 0.7824 0.4608 0.041 Uiso 1 1 calc R U . . .
H18B H 0.8564 0.8120 0.5497 0.041 Uiso 1 1 calc R U . . .
H18C H 0.7338 0.8227 0.5205 0.041 Uiso 1 1 calc R U . . .
C19 C 0.77087(15) 0.71480(13) 0.64740(11) 0.0346(4) Uani 1 1 d . . . . .
H19A H 0.7164 0.7520 0.6531 0.052 Uiso 1 1 calc R U . . .
H19B H 0.8378 0.7338 0.6781 0.052 Uiso 1 1 calc R U . . .
H19C H 0.7557 0.6638 0.6690 0.052 Uiso 1 1 calc R U . . .
C20 C 0.53322(13) 0.69793(10) 0.52145(11) 0.0258(3) Uani 1 1 d . . . . .
C21 C 0.52068(16) 0.66290(13) 0.60572(13) 0.0359(4) Uani 1 1 d . . . . .
H21A H 0.5801 0.6782 0.6485 0.054 Uiso 1 1 calc R U . . .
H21B H 0.5173 0.6057 0.6018 0.054 Uiso 1 1 calc R U . . .
H21C H 0.4568 0.6829 0.6195 0.054 Uiso 1 1 calc R U . . .
C22 C 0.53509(15) 0.78952(11) 0.52603(14) 0.0358(4) Uani 1 1 d . . . . .
H22A H 0.5904 0.8064 0.5714 0.054 Uiso 1 1 calc R U . . .
H22B H 0.4683 0.8085 0.5351 0.054 Uiso 1 1 calc R U . . .
H22C H 0.5477 0.8109 0.4745 0.054 Uiso 1 1 calc R U . . .
C23 C 0.43445(13) 0.67434(12) 0.45653(13) 0.0341(4) Uani 1 1 d . . . . .
H23A H 0.3725 0.6928 0.4745 0.051 Uiso 1 1 calc R U . . .
H23B H 0.4316 0.6173 0.4508 0.051 Uiso 1 1 calc R U . . .
H23C H 0.4374 0.6981 0.4036 0.051 Uiso 1 1 calc R U . . .
C24 C 0.86890(13) 0.64550(10) 0.32175(9) 0.0223(3) Uani 1 1 d . . . . .
C31 C 0.59627(14) 0.73039(11) 0.30616(11) 0.0277(4) Uani 1 1 d . . . . .
C32 C 0.52959(13) 0.59360(11) 0.32464(12) 0.0301(4) Uani 1 1 d . . . . .
C12 C 0.70579(13) 0.64903(11) 0.13423(10) 0.0247(3) Uani 1 1 d . . . . .
C14 C 0.59373(14) 0.67304(11) 0.09105(12) 0.0308(4) Uani 1 1 d . . . . .
H14A H 0.5556 0.6267 0.0668 0.046 Uiso 1 1 calc R U . . .
H14B H 0.5970 0.7112 0.0478 0.046 Uiso 1 1 calc R U . . .
H14C H 0.5582 0.6963 0.1313 0.046 Uiso 1 1 calc R U . . .
P1 P 0.70015(10) 0.58246(5) 0.22717(5) 0.01600(18) Uani 0.805(3) 1 d . . P A 1
C1 C 0.8379(2) 0.56397(16) 0.28674(15) 0.0181(5) Uani 0.805(3) 1 d . . P A 1
H1 H 0.8858 0.5404 0.2541 0.022 Uiso 0.805(3) 1 calc R U P A 1
C8 C 0.65273(19) 0.47808(13) 0.18943(12) 0.0218(4) Uani 0.805(3) 1 d . . P A 1
C9 C 0.73981(19) 0.42911(13) 0.16049(14) 0.0300(5) Uani 0.805(3) 1 d . . P A 1
H9A H 0.7604 0.4557 0.1143 0.045 Uiso 0.805(3) 1 calc R U P A 1
H9B H 0.7132 0.3769 0.1433 0.045 Uiso 0.805(3) 1 calc R U P A 1
H9C H 0.8000 0.4243 0.2059 0.045 Uiso 0.805(3) 1 calc R U P A 1
C10 C 0.6196(4) 0.4290(3) 0.2598(4) 0.0263(9) Uani 0.805(3) 1 d . . P A 1
H10A H 0.6800 0.4203 0.3041 0.039 Uiso 0.805(3) 1 calc R U P A 1
H10B H 0.5915 0.3785 0.2379 0.039 Uiso 0.805(3) 1 calc R U P A 1
H10C H 0.5665 0.4576 0.2812 0.039 Uiso 0.805(3) 1 calc R U P A 1
C11 C 0.55438(18) 0.48260(14) 0.11843(13) 0.0309(5) Uani 0.805(3) 1 d . . P A 1
H11A H 0.5017 0.5153 0.1356 0.046 Uiso 0.805(3) 1 calc R U P A 1
H11B H 0.5267 0.4299 0.1055 0.046 Uiso 0.805(3) 1 calc R U P A 1
H11C H 0.5733 0.5055 0.0697 0.046 Uiso 0.805(3) 1 calc R U P A 1
C13 C 0.75777(19) 0.60552(16) 0.06763(15) 0.0271(5) Uani 0.805(3) 1 d . . P A 1
H13A H 0.8251 0.5841 0.0946 0.041 Uiso 0.805(3) 1 calc R U P A 1
H13B H 0.7674 0.6429 0.0253 0.041 Uiso 0.805(3) 1 calc R U P A 1
H13C H 0.7125 0.5629 0.0423 0.041 Uiso 0.805(3) 1 calc R U P A 1
C15 C 0.77086(19) 0.72329(14) 0.16056(13) 0.0250(5) Uani 0.805(3) 1 d . . P A 1
H15A H 0.7464 0.7489 0.2056 0.037 Uiso 0.805(3) 1 calc R U P A 1
H15B H 0.7636 0.7593 0.1140 0.037 Uiso 0.805(3) 1 calc R U P A 1
H15C H 0.8439 0.7088 0.1788 0.037 Uiso 0.805(3) 1 calc R U P A 1
C25 C 0.9821(2) 0.6756(2) 0.32514(18) 0.0202(7) Uani 0.805(3) 1 d . . P A 1
C26 C 1.0549(2) 0.63454(19) 0.28937(16) 0.0262(5) Uani 0.805(3) 1 d . . P A 1
H26 H 1.0355 0.5859 0.2631 0.031 Uiso 0.805(3) 1 calc R U P A 1
C27 C 1.1561(2) 0.6643(3) 0.2917(2) 0.0303(6) Uani 0.805(3) 1 d . . P A 1
H27 H 1.2040 0.6353 0.2683 0.036 Uiso 0.805(3) 1 calc R U P A 1
C28 C 1.18479(17) 0.7372(2) 0.32910(15) 0.0315(6) Uani 0.805(3) 1 d . . P A 1
H28 H 1.2517 0.7580 0.3301 0.038 Uiso 0.805(3) 1 calc R U P A 1
C29 C 1.11281(18) 0.7793(2) 0.36530(14) 0.0292(5) Uani 0.805(3) 1 d . . P A 1
H29 H 1.1319 0.8283 0.3907 0.035 Uiso 0.805(3) 1 calc R U P A 1
C30 C 1.0134(2) 0.7487(2) 0.36366(15) 0.0239(6) Uani 0.805(3) 1 d . . P A 1
H30 H 0.9663 0.7772 0.3886 0.029 Uiso 0.805(3) 1 calc R U P A 1
P7 P 0.6740(3) 0.5881(2) 0.2267(3) 0.0160(10) Uiso 0.195(3) 1 d . . P A 2
C1A C 0.8072(9) 0.5547(7) 0.2767(7) 0.012(3) Uiso 0.195(3) 1 d . . P A 2
H1A H 0.8453 0.5284 0.2382 0.014 Uiso 0.195(3) 1 calc R U P A 2
C8A C 0.6003(8) 0.4962(5) 0.1733(5) 0.0180(18) Uiso 0.195(3) 1 d . . P A 2
C9A C 0.616(2) 0.4358(17) 0.2448(15) 0.029(6) Uiso 0.195(3) 1 d . . P A 2
H9AA H 0.5779 0.3878 0.2262 0.044 Uiso 0.195(3) 1 calc R U P A 2
H9AB H 0.5910 0.4579 0.2912 0.044 Uiso 0.195(3) 1 calc R U P A 2
H9AC H 0.6903 0.4236 0.2619 0.044 Uiso 0.195(3) 1 calc R U P A 2
C10A C 0.6473(7) 0.4610(5) 0.1036(5) 0.026(2) Uiso 0.195(3) 1 d . . P A 2
H10D H 0.6371 0.4975 0.0573 0.039 Uiso 0.195(3) 1 calc R U P A 2
H10E H 0.6129 0.4113 0.0857 0.039 Uiso 0.195(3) 1 calc R U P A 2
H10F H 0.7215 0.4519 0.1236 0.039 Uiso 0.195(3) 1 calc R U P A 2
C11A C 0.4825(6) 0.5150(5) 0.1418(5) 0.0233(19) Uiso 0.195(3) 1 d . . P A 2
H11D H 0.4744 0.5515 0.0955 0.035 Uiso 0.195(3) 1 calc R U P A 2
H11E H 0.4546 0.5388 0.1861 0.035 Uiso 0.195(3) 1 calc R U P A 2
H11F H 0.4449 0.4666 0.1239 0.035 Uiso 0.195(3) 1 calc R U P A 2
C13A C 0.7875(9) 0.6298(7) 0.0987(8) 0.030(2) Uiso 0.195(3) 1 d . . P A 2
H13D H 0.8518 0.6302 0.1405 0.045 Uiso 0.195(3) 1 calc R U P A 2
H13E H 0.7925 0.6679 0.0559 0.045 Uiso 0.195(3) 1 calc R U P A 2
H13F H 0.7763 0.5775 0.0744 0.045 Uiso 0.195(3) 1 calc R U P A 2
C15A C 0.7288(9) 0.7440(6) 0.1741(6) 0.026(2) Uiso 0.195(3) 1 d . . P A 2
H15D H 0.6732 0.7591 0.2018 0.039 Uiso 0.195(3) 1 calc R U P A 2
H15E H 0.7309 0.7807 0.1293 0.039 Uiso 0.195(3) 1 calc R U P A 2
H15F H 0.7953 0.7453 0.2134 0.039 Uiso 0.195(3) 1 calc R U P A 2
C25A C 0.9679(13) 0.6538(9) 0.3151(10) 0.023(4) Uiso 0.195(3) 1 d . . P A 2
C26A C 1.0361(8) 0.6049(7) 0.2767(6) 0.019(2) Uiso 0.195(3) 1 d . . P A 2
H26A H 1.0101 0.5569 0.2522 0.023 Uiso 0.195(3) 1 calc R U P A 2
C27A C 1.1378(9) 0.6264(8) 0.2749(7) 0.028(3) Uiso 0.195(3) 1 d . . P A 2
H27A H 1.1796 0.5942 0.2486 0.034 Uiso 0.195(3) 1 calc R U P A 2
C28A C 1.1762(9) 0.6957(9) 0.3122(7) 0.019(3) Uiso 0.195(3) 1 d . . P A 2
H28A H 1.2441 0.7112 0.3083 0.023 Uiso 0.195(3) 1 calc R U P A 2
C29A C 1.1213(9) 0.7437(7) 0.3549(7) 0.026(3) Uiso 0.195(3) 1 d . . P A 2
H29A H 1.1511 0.7891 0.3831 0.031 Uiso 0.195(3) 1 calc R U P A 2
C30A C 1.0133(11) 0.7199(9) 0.3539(9) 0.021(3) Uiso 0.195(3) 1 d . . P A 2
H30A H 0.9730 0.7520 0.3816 0.025 Uiso 0.195(3) 1 calc R U P A 2

loop_
_atom_site_aniso_label
_atom_site_aniso_U_11
_atom_site_aniso_U_22
_atom_site_aniso_U_33
_atom_site_aniso_U_23
_atom_site_aniso_U_13
_atom_site_aniso_U_12
Mn1 0.01582(12) 0.01617(13) 0.01609(13) 0.00057(9) 0.00009(9) 0.00248(8)
P2 0.01393(17) 0.01850(18) 0.01971(19) -0.00045(14) 0.00647(14) -0.00011(13)
O1 0.0544(9) 0.0263(7) 0.0486(9) 0.0056(6) -0.0052(7) 0.0167(6)
O2 0.0184(7) 0.0495(9) 0.0937(13) -0.0315(9) -0.0022(7) -0.0044(6)
N1 0.0215(6) 0.0175(6) 0.0144(6) -0.0004(5) 0.0016(5) 0.0041(5)
N2 0.0191(6) 0.0246(7) 0.0143(6) 0.0039(5) 0.0039(5) 0.0011(5)
C2 0.0308(8) 0.0230(8) 0.0173(7) 0.0006(6) 0.0069(6) 0.0086(6)
C3 0.0355(9) 0.0292(9) 0.0257(8) 0.0039(7) 0.0110(7) 0.0151(7)
C4 0.0301(9) 0.0242(8) 0.0260(8) 0.0070(7) 0.0039(7) 0.0105(7)
C5 0.0241(8) 0.0218(8) 0.0187(7) 0.0045(6) 0.0031(6) 0.0006(6)
C6 0.0181(7) 0.0189(7) 0.0165(7) 0.0010(6) 0.0023(5) -0.0008(6)
C7 0.0185(7) 0.0222(8) 0.0224(7) 0.0019(6) 0.0074(6) -0.0021(6)
C16 0.0196(7) 0.0256(8) 0.0200(7) -0.0044(6) 0.0067(6) -0.0030(6)
C17 0.0169(7) 0.0293(8) 0.0197(7) -0.0018(6) 0.0011(6) -0.0029(6)
C18 0.0249(8) 0.0239(8) 0.0345(9) -0.0055(7) 0.0096(7) -0.0059(6)
C19 0.0355(10) 0.0483(11) 0.0212(8) -0.0093(8) 0.0090(7) -0.0056(8)
C20 0.0197(8) 0.0255(8) 0.0366(9) 0.0013(7) 0.0162(7) 0.0025(6)
C21 0.0312(9) 0.0417(11) 0.0430(11) 0.0051(9) 0.0265(8) 0.0034(8)
C22 0.0321(10) 0.0256(9) 0.0569(12) -0.0006(8) 0.0255(9) 0.0064(7)
C23 0.0161(8) 0.0373(10) 0.0510(11) 0.0040(9) 0.0118(7) 0.0034(7)
C24 0.0238(8) 0.0299(9) 0.0144(7) 0.0074(6) 0.0071(6) 0.0085(6)
C31 0.0270(8) 0.0261(9) 0.0262(8) -0.0004(7) -0.0029(6) 0.0023(7)
C32 0.0217(8) 0.0260(9) 0.0394(10) -0.0074(7) -0.0010(7) 0.0045(7)
C12 0.0230(8) 0.0322(9) 0.0173(7) 0.0090(6) 0.0006(6) -0.0029(6)
C14 0.0238(8) 0.0324(9) 0.0339(9) 0.0114(7) 0.0008(7) 0.0029(7)
P1 0.0167(4) 0.0192(3) 0.0121(3) 0.00102(17) 0.0029(3) 0.0006(3)
C1 0.0151(13) 0.0247(12) 0.0139(11) 0.0002(8) 0.0014(9) 0.0043(10)
C8 0.0264(12) 0.0210(10) 0.0171(9) -0.0026(7) 0.0026(8) -0.0022(9)
C9 0.0399(13) 0.0259(11) 0.0254(11) -0.0045(8) 0.0098(9) 0.0013(9)
C10 0.037(2) 0.0180(16) 0.027(2) 0.0009(15) 0.0124(15) -0.0067(10)
C11 0.0340(12) 0.0328(12) 0.0218(11) 0.0005(9) -0.0033(9) -0.0081(9)
C13 0.0262(11) 0.0382(13) 0.0184(10) 0.0073(10) 0.0078(9) 0.0037(10)
C15 0.0249(11) 0.0288(11) 0.0204(10) 0.0103(8) 0.0026(8) -0.0034(9)
C25 0.0173(12) 0.0306(19) 0.0124(11) 0.0080(14) 0.0023(9) 0.0014(13)
C26 0.0243(12) 0.0288(14) 0.0276(12) 0.0062(11) 0.0104(9) 0.0040(11)
C27 0.0251(13) 0.039(2) 0.0300(13) 0.0112(15) 0.0142(10) 0.0077(13)
C28 0.0166(11) 0.054(2) 0.0230(11) 0.0145(12) 0.0020(8) -0.0048(10)
C29 0.0230(11) 0.0428(17) 0.0209(11) 0.0039(11) 0.0026(8) -0.0064(11)
C30 0.0214(12) 0.0315(16) 0.0189(11) 0.0002(11) 0.0046(8) -0.0030(11)

loop_
_atom_type_symbol
_atom_type_description
_atom_type_scat_dispersion_real
_atom_type_scat_dispersion_imag
_atom_type_scat_source
C C 0.0181 0.0091 'International Tables Vol C Tables 4.2.6.8 and 6.1.1.4'
H H 0.0000 0.0000 'International Tables Vol C Tables 4.2.6.8 and 6.1.1.4'
Mn Mn -0.5299 2.8052 'International Tables Vol C Tables 4.2.6.8 and 6.1.1.4'
N N 0.0311 0.0180 'International Tables Vol C Tables 4.2.6.8 and 6.1.1.4'
O O 0.0492 0.0322 'International Tables Vol C Tables 4.2.6.8 and 6.1.1.4'
P P 0.2955 0.4335 'International Tables Vol C Tables 4.2.6.8 and 6.1.1.4'

loop_
_exptl_crystal_face_index_h
_exptl_crystal_face_index_k
_exptl_crystal_face_index_l
_exptl_crystal_face_perp_dist
-2 0 1 0.0766
0 -1 -1 0.0378
0 1 1 0.0324
2 0 -1 0.1808
0 -1 1 0.0704
0 1 -1 0.0795
-2 2 -1 0.0715
-5 -7 6 0.0866

loop_
_geom_angle_atom_site_label_1
_geom_angle_atom_site_label_2
_geom_angle_atom_site_label_3
_geom_angle
_geom_angle_site_symmetry_1
_geom_angle_site_symmetry_3
_geom_angle_publ_flag
P2 Mn1 P1 159.65(3) . . ?
N1 Mn1 P2 79.78(4) . . ?
N1 Mn1 P1 80.02(4) . . ?
N1 Mn1 P7 85.53(11) . . ?
N2 Mn1 P2 95.45(4) . . ?
N2 Mn1 N1 82.45(5) . . ?
N2 Mn1 P1 79.49(5) . . ?
N2 Mn1 P7 85.96(11) . . ?
C31 Mn1 P2 97.46(6) . . ?
C31 Mn1 N1 171.84(7) . . ?
C31 Mn1 N2 90.21(7) . . ?
C31 Mn1 P1 102.23(6) . . ?
C31 Mn1 P7 97.56(12) . . ?
C32 Mn1 P2 93.25(6) . . ?
C32 Mn1 N1 99.02(7) . . ?
C32 Mn1 N2 171.30(7) . . ?
C32 Mn1 C31 88.77(8) . . ?
C32 Mn1 P1 92.28(7) . . ?
C32 Mn1 P7 85.61(12) . . ?
P7 Mn1 P2 164.90(11) . . ?
C7 P2 Mn1 96.60(5) . . ?
C7 P2 C16 104.69(7) . . ?
C7 P2 C20 102.64(7) . . ?
C16 P2 Mn1 118.55(5) . . ?
C20 P2 Mn1 122.53(6) . . ?
C20 P2 C16 107.94(7) . . ?
C2 N1 Mn1 117.89(10) . . ?
C6 N1 Mn1 122.81(10) . . ?
C6 N1 C2 119.11(13) . . ?
C24 N2 Mn1 116.38(12) . . ?
N1 C2 C3 121.65(15) . . ?
N1 C2 C1 114.49(15) . . ?
N1 C2 C1A 107.6(5) . . ?
C3 C2 C1 123.48(17) . . ?
C3 C2 C1A 130.0(5) . . ?
C2 C3 H3 120.5 . . ?
C4 C3 C2 118.98(16) . . ?
C4 C3 H3 120.5 . . ?
C3 C4 H4 120.2 . . ?
C3 C4 C5 119.56(15) . . ?
C5 C4 H4 120.2 . . ?
C4 C5 H5 120.5 . . ?
C6 C5 C4 119.09(14) . . ?
C6 C5 H5 120.5 . . ?
N1 C6 C5 121.44(14) . . ?
N1 C6 C7 115.41(13) . . ?
C5 C6 C7 123.02(14) . . ?
P2 C7 H7A 110.1 . . ?
P2 C7 H7B 110.1 . . ?
C6 C7 P2 108.24(10) . . ?
C6 C7 H7A 110.1 . . ?
C6 C7 H7B 110.1 . . ?
H7A C7 H7B 108.4 . . ?
C17 C16 P2 108.45(10) . . ?
C17 C16 C18 107.71(13) . . ?
C18 C16 P2 107.51(11) . . ?
C19 C16 P2 115.81(11) . . ?
C19 C16 C17 106.98(14) . . ?
C19 C16 C18 110.12(14) . . ?
C16 C17 H17A 109.5 . . ?
C16 C17 H17B 109.5 . . ?
C16 C17 H17C 109.5 . . ?
H17A C17 H17B 109.5 . . ?
H17A C17 H17C 109.5 . . ?
H17B C17 H17C 109.5 . . ?
C16 C18 H18A 109.5 . . ?
C16 C18 H18B 109.5 . . ?
C16 C18 H18C 109.5 . . ?
H18A C18 H18B 109.5 . . ?
H18A C18 H18C 109.5 . . ?
H18B C18 H18C 109.5 . . ?
C16 C19 H19A 109.5 . . ?
C16 C19 H19B 109.5 . . ?
C16 C19 H19C 109.5 . . ?
H19A C19 H19B 109.5 . . ?
H19A C19 H19C 109.5 . . ?
H19B C19 H19C 109.5 . . ?
C21 C20 P2 113.51(12) . . ?
C21 C20 C22 109.98(16) . . ?
C22 C20 P2 110.07(11) . . ?
C23 C20 P2 108.84(12) . . ?
C23 C20 C21 107.11(15) . . ?
C23 C20 C22 107.08(15) . . ?
C20 C21 H21A 109.5 . . ?
C20 C21 H21B 109.5 . . ?
C20 C21 H21C 109.5 . . ?
H21A C21 H21B 109.5 . . ?
H21A C21 H21C 109.5 . . ?
H21B C21 H21C 109.5 . . ?
C20 C22 H22A 109.5 . . ?
C20 C22 H22B 109.5 . . ?
C20 C22 H22C 109.5 . . ?
H22A C22 H22B 109.5 . . ?
H22A C22 H22C 109.5 . . ?
H22B C22 H22C 109.5 . . ?
C20 C23 H23A 109.5 . . ?
C20 C23 H23B 109.5 . . ?
C20 C23 H23C 109.5 . . ?
H23A C23 H23B 109.5 . . ?
H23A C23 H23C 109.5 . . ?
H23B C23 H23C 109.5 . . ?
N2 C24 C1 120.16(18) . . ?
N2 C24 C25 120.6(2) . . ?
N2 C24 C1A 110.5(4) . . ?
N2 C24 C25A 135.2(7) . . ?
C1 C24 C25 119.2(2) . . ?
C25A C24 C1A 114.3(8) . . ?
O1 C31 Mn1 178.49(18) . . ?
O2 C32 Mn1 173.17(19) . . ?
C14 C12 P1 109.53(12) . . ?
C14 C12 C13 107.63(15) . . ?
C14 C12 P7 99.49(16) . . ?
C14 C12 C15A 90.3(4) . . ?
C13 C12 P1 111.97(13) . . ?
C15 C12 C14 109.43(16) . . ?
C15 C12 P1 111.53(12) . . ?
C15 C12 C13 106.61(17) . . ?
C13A C12 C14 128.1(5) . . ?
C13A C12 P7 121.5(5) . . ?
C13A C12 C15A 107.2(6) . . ?
C15A C12 P7 103.9(4) . . ?
C12 C14 H14A 109.5 . . ?
C12 C14 H14B 109.5 . . ?
C12 C14 H14C 109.5 . . ?
H14A C14 H14B 109.5 . . ?
H14A C14 H14C 109.5 . . ?
H14B C14 H14C 109.5 . . ?
C12 P1 Mn1 118.93(7) . . ?
C12 P1 C8 110.02(9) . . ?
C1 P1 Mn1 90.13(8) . . ?
C1 P1 C12 108.89(11) . . ?
C1 P1 C8 102.90(12) . . ?
C8 P1 Mn1 121.53(7) . . ?
C2 C1 P1 103.14(18) . . ?
C2 C1 H1 115.1 . . ?
C24 C1 C2 105.34(17) . . ?
C24 C1 P1 101.41(15) . . ?
C24 C1 H1 115.1 . . ?
P1 C1 H1 115.1 . . ?
C9 C8 P1 112.29(15) . . ?
C9 C8 C10 106.1(3) . . ?
C10 C8 P1 111.5(2) . . ?
C11 C8 P1 111.00(16) . . ?
C11 C8 C9 109.69(17) . . ?
C11 C8 C10 105.9(3) . . ?
C8 C9 H9A 109.5 . . ?
C8 C9 H9B 109.5 . . ?
C8 C9 H9C 109.5 . . ?
H9A C9 H9B 109.5 . . ?
H9A C9 H9C 109.5 . . ?
H9B C9 H9C 109.5 . . ?
C8 C10 H10A 109.5 . . ?
C8 C10 H10B 109.5 . . ?
C8 C10 H10C 109.5 . . ?
H10A C10 H10B 109.5 . . ?
H10A C10 H10C 109.5 . . ?
H10B C10 H10C 109.5 . . ?
C8 C11 H11A 109.5 . . ?
C8 C11 H11B 109.5 . . ?
C8 C11 H11C 109.5 . . ?
H11A C11 H11B 109.5 . . ?
H11A C11 H11C 109.5 . . ?
H11B C11 H11C 109.5 . . ?
C12 C13 H13A 109.5 . . ?
C12 C13 H13B 109.5 . . ?
C12 C13 H13C 109.5 . . ?
H13A C13 H13B 109.5 . . ?
H13A C13 H13C 109.5 . . ?
H13B C13 H13C 109.5 . . ?
C12 C15 H15A 109.5 . . ?
C12 C15 H15B 109.5 . . ?
C12 C15 H15C 109.5 . . ?
H15A C15 H15B 109.5 . . ?
H15A C15 H15C 109.5 . . ?
H15B C15 H15C 109.5 . . ?
C26 C25 C24 123.1(3) . . ?
C26 C25 C30 117.7(3) . . ?
C30 C25 C24 119.2(2) . . ?
C25 C26 H26 119.1 . . ?
C25 C26 C27 121.7(3) . . ?
C27 C26 H26 119.1 . . ?
C26 C27 H27 120.2 . . ?
C28 C27 C26 119.6(2) . . ?
C28 C27 H27 120.2 . . ?
C27 C28 H28 120.2 . . ?
C27 C28 C29 119.6(2) . . ?
C29 C28 H28 120.2 . . ?
C28 C29 H29 119.8 . . ?
C30 C29 C28 120.3(3) . . ?
C30 C29 H29 119.8 . . ?
C25 C30 H30 119.5 . . ?
C29 C30 C25 121.1(3) . . ?
C29 C30 H30 119.5 . . ?
C12 P7 Mn1 124.7(2) . . ?
C1A P7 Mn1 89.0(4) . . ?
C1A P7 C12 100.2(4) . . ?
C1A P7 C8A 106.8(5) . . ?
C8A P7 Mn1 125.9(3) . . ?
C8A P7 C12 103.5(3) . . ?
C2 C1A C24 92.6(6) . . ?
C2 C1A P7 117.8(7) . . ?
C2 C1A H1A 113.7 . . ?
C24 C1A P7 102.7(6) . . ?
C24 C1A H1A 113.7 . . ?
P7 C1A H1A 113.7 . . ?
C9A C8A P7 102.0(12) . . ?
C9A C8A C11A 111.2(12) . . ?
C10A C8A P7 114.5(6) . . ?
C10A C8A C9A 107.7(13) . . ?
C10A C8A C11A 110.6(7) . . ?
C11A C8A P7 110.6(6) . . ?
C8A C9A H9AA 109.5 . . ?
C8A C9A H9AB 109.5 . . ?
C8A C9A H9AC 109.5 . . ?
H9AA C9A H9AB 109.5 . . ?
H9AA C9A H9AC 109.5 . . ?
H9AB C9A H9AC 109.5 . . ?
C8A C10A H10D 109.5 . . ?
C8A C10A H10E 109.5 . . ?
C8A C10A H10F 109.5 . . ?
H10D C10A H10E 109.5 . . ?
H10D C10A H10F 109.5 . . ?
H10E C10A H10F 109.5 . . ?
C8A C11A H11D 109.5 . . ?
C8A C11A H11E 109.5 . . ?
C8A C11A H11F 109.5 . . ?
H11D C11A H11E 109.5 . . ?
H11D C11A H11F 109.5 . . ?
H11E C11A H11F 109.5 . . ?
C12 C13A H13D 109.5 . . ?
C12 C13A H13E 109.5 . . ?
C12 C13A H13F 109.5 . . ?
H13D C13A H13E 109.5 . . ?
H13D C13A H13F 109.5 . . ?
H13E C13A H13F 109.5 . . ?
C12 C15A H15D 109.5 . . ?
C12 C15A H15E 109.5 . . ?
C12 C15A H15F 109.5 . . ?
H15D C15A H15E 109.5 . . ?
H15D C15A H15F 109.5 . . ?
H15E C15A H15F 109.5 . . ?
C24 C25A C26A 132.2(12) . . ?
C24 C25A C30A 112.6(14) . . ?
C30A C25A C26A 115.2(13) . . ?
C25A C26A H26A 118.7 . . ?
C27A C26A C25A 122.6(11) . . ?
C27A C26A H26A 118.7 . . ?
C26A C27A H27A 120.7 . . ?
C28A C27A C26A 118.6(11) . . ?
C28A C27A H27A 120.7 . . ?
C27A C28A H28A 118.1 . . ?
C27A C28A C29A 123.8(12) . . ?
C29A C28A H28A 118.1 . . ?
C28A C29A H29A 122.1 . . ?
C28A C29A C30A 115.8(12) . . ?
C30A C29A H29A 122.1 . . ?
C25A C30A C29A 123.8(13) . . ?
C25A C30A H30A 118.1 . . ?
C29A C30A H30A 118.1 . . ?

loop_
_geom_bond_atom_site_label_1
_geom_bond_atom_site_label_2
_geom_bond_distance
_geom_bond_site_symmetry_2
_geom_bond_publ_flag
Mn1 P2 2.3163(4) . ?
Mn1 N1 2.0530(13) . ?
Mn1 N2 2.0495(13) . ?
Mn1 C31 1.7812(17) . ?
Mn1 C32 1.7764(18) . ?
Mn1 P1 2.3239(9) . ?
Mn1 P7 2.173(4) . ?
P2 C7 1.8569(16) . ?
P2 C16 1.8952(16) . ?
P2 C20 1.8952(16) . ?
O1 C31 1.165(2) . ?
O2 C32 1.168(2) . ?
N1 C2 1.362(2) . ?
N1 C6 1.3504(19) . ?
N2 C24 1.271(2) . ?
C2 C3 1.384(2) . ?
C2 C1 1.511(3) . ?
C2 C1A 1.500(12) . ?
C3 H3 0.9300 . ?
C3 C4 1.382(2) . ?
C4 H4 0.9300 . ?
C4 C5 1.390(2) . ?
C5 H5 0.9300 . ?
C5 C6 1.387(2) . ?
C6 C7 1.503(2) . ?
C7 H7A 0.9700 . ?
C7 H7B 0.9700 . ?
C16 C17 1.536(2) . ?
C16 C18 1.538(2) . ?
C16 C19 1.529(2) . ?
C17 H17A 0.9600 . ?
C17 H17B 0.9600 . ?
C17 H17C 0.9600 . ?
C18 H18A 0.9600 . ?
C18 H18B 0.9600 . ?
C18 H18C 0.9600 . ?
C19 H19A 0.9600 . ?
C19 H19B 0.9600 . ?
C19 H19C 0.9600 . ?
C20 C21 1.536(2) . ?
C20 C22 1.536(2) . ?
C20 C23 1.533(3) . ?
C21 H21A 0.9600 . ?
C21 H21B 0.9600 . ?
C21 H21C 0.9600 . ?
C22 H22A 0.9600 . ?
C22 H22B 0.9600 . ?
C22 H22C 0.9600 . ?
C23 H23A 0.9600 . ?
C23 H23B 0.9600 . ?
C23 H23C 0.9600 . ?
C24 C1 1.503(3) . ?
C24 C25 1.537(4) . ?
C24 C1A 1.802(11) . ?
C24 C25A 1.314(16) . ?
C12 C14 1.528(2) . ?
C12 P1 1.8973(17) . ?
C12 C13 1.571(3) . ?
C12 C15 1.513(3) . ?
C12 P7 1.937(4) . ?
C12 C13A 1.345(10) . ?
C12 C15A 1.722(10) . ?
C14 H14A 0.9600 . ?
C14 H14B 0.9600 . ?
C14 H14C 0.9600 . ?
P1 C1 1.869(3) . ?
P1 C8 1.912(2) . ?
C1 H1 0.9800 . ?
C8 C9 1.544(3) . ?
C8 C10 1.545(6) . ?
C8 C11 1.535(3) . ?
C9 H9A 0.9600 . ?
C9 H9B 0.9600 . ?
C9 H9C 0.9600 . ?
C10 H10A 0.9600 . ?
C10 H10B 0.9600 . ?
C10 H10C 0.9600 . ?
C11 H11A 0.9600 . ?
C11 H11B 0.9600 . ?
C11 H11C 0.9600 . ?
C13 H13A 0.9600 . ?
C13 H13B 0.9600 . ?
C13 H13C 0.9600 . ?
C15 H15A 0.9600 . ?
C15 H15B 0.9600 . ?
C15 H15C 0.9600 . ?
C25 C26 1.388(4) . ?
C25 C30 1.398(5) . ?
C26 H26 0.9300 . ?
C26 C27 1.393(4) . ?
C27 H27 0.9300 . ?
C27 C28 1.381(4) . ?
C28 H28 0.9300 . ?
C28 C29 1.393(4) . ?
C29 H29 0.9300 . ?
C29 C30 1.379(3) . ?
C30 H30 0.9300 . ?
P7 C1A 1.833(12) . ?
P7 C8A 1.922(9) . ?
C1A H1A 0.9800 . ?
C8A C9A 1.53(2) . ?
C8A C10A 1.516(12) . ?
C8A C11A 1.535(13) . ?
C9A H9AA 0.9600 . ?
C9A H9AB 0.9600 . ?
C9A H9AC 0.9600 . ?
C10A H10D 0.9600 . ?
C10A H10E 0.9600 . ?
C10A H10F 0.9600 . ?
C11A H11D 0.9600 . ?
C11A H11E 0.9600 . ?
C11A H11F 0.9600 . ?
C13A H13D 0.9600 . ?
C13A H13E 0.9600 . ?
C13A H13F 0.9600 . ?
C15A H15D 0.9600 . ?
C15A H15E 0.9600 . ?
C15A H15F 0.9600 . ?
C25A C26A 1.438(19) . ?
C25A C30A 1.348(16) . ?
C26A H26A 0.9300 . ?
C26A C27A 1.369(15) . ?
C27A H27A 0.9300 . ?
C27A C28A 1.357(16) . ?
C28A H28A 0.9300 . ?
C28A C29A 1.358(17) . ?
C29A H29A 0.9300 . ?
C29A C30A 1.448(18) . ?
C30A H30A 0.9300 . ?

loop_
_geom_torsion_atom_site_label_1
_geom_torsion_atom_site_label_2
_geom_torsion_atom_site_label_3
_geom_torsion_atom_site_label_4
_geom_torsion
_geom_torsion_site_symmetry_1
_geom_torsion_site_symmetry_2
_geom_torsion_site_symmetry_3
_geom_torsion_site_symmetry_4
_geom_torsion_publ_flag
Mn1 P2 C7 C6 40.22(10) . . . . ?
Mn1 P2 C16 C17 -56.66(12) . . . . ?
Mn1 P2 C16 C18 59.54(12) . . . . ?
Mn1 P2 C16 C19 -176.88(11) . . . . ?
Mn1 P2 C20 C21 145.20(12) . . . . ?
Mn1 P2 C20 C22 -91.05(14) . . . . ?
Mn1 P2 C20 C23 26.03(14) . . . . ?
Mn1 N1 C2 C3 178.75(14) . . . . ?
Mn1 N1 C2 C1 5.6(2) . . . . ?
Mn1 N1 C2 C1A -10.3(5) . . . . ?
Mn1 N1 C6 C5 -179.61(11) . . . . ?
Mn1 N1 C6 C7 -3.60(18) . . . . ?
Mn1 N2 C24 C1 -0.9(2) . . . . ?
Mn1 N2 C24 C25 -178.20(13) . . . . ?
Mn1 N2 C24 C1A 3.7(4) . . . . ?
Mn1 N2 C24 C25A -178.3(10) . . . . ?
Mn1 P1 C1 C2 56.28(14) . . . . ?
Mn1 P1 C1 C24 -52.64(13) . . . . ?
Mn1 P7 C1A C2 45.8(7) . . . . ?
Mn1 P7 C1A C24 -54.1(5) . . . . ?
N1 C2 C3 C4 -0.2(3) . . . . ?
N1 C2 C1 C24 60.0(2) . . . . ?
N1 C2 C1 P1 -45.9(2) . . . . ?
N1 C2 C1A C24 78.3(4) . . . . ?
N1 C2 C1A P7 -27.5(8) . . . . ?
N1 C6 C7 P2 -27.97(16) . . . . ?
N2 C24 C1 C2 -65.5(2) . . . . ?
N2 C24 C1 P1 41.72(19) . . . . ?
N2 C24 C25 C26 -175.7(2) . . . . ?
N2 C24 C25 C30 2.3(3) . . . . ?
N2 C24 C1A C2 -80.9(5) . . . . ?
N2 C24 C1A P7 38.4(6) . . . . ?
N2 C24 C25A C26A -176.1(10) . . . . ?
N2 C24 C25A C30A 5.8(19) . . . . ?
C2 N1 C6 C5 -4.6(2) . . . . ?
C2 N1 C6 C7 171.39(14) . . . . ?
C2 C3 C4 C5 -2.0(3) . . . . ?
C3 C2 C1 C24 -113.0(2) . . . . ?
C3 C2 C1 P1 141.06(17) . . . . ?
C3 C2 C1A C24 -111.7(5) . . . . ?
C3 C2 C1A P7 142.5(5) . . . . ?
C3 C4 C5 C6 0.9(3) . . . . ?
C4 C5 C6 N1 2.4(2) . . . . ?
C4 C5 C6 C7 -173.27(15) . . . . ?
C5 C6 C7 P2 147.97(13) . . . . ?
C6 N1 C2 C3 3.5(2) . . . . ?
C6 N1 C2 C1 -169.67(18) . . . . ?
C6 N1 C2 C1A 174.5(4) . . . . ?
C7 P2 C16 C17 49.48(12) . . . . ?
C7 P2 C16 C18 165.68(10) . . . . ?
C7 P2 C16 C19 -70.74(14) . . . . ?
C7 P2 C20 C21 38.77(15) . . . . ?
C7 P2 C20 C22 162.52(14) . . . . ?
C7 P2 C20 C23 -80.40(13) . . . . ?
C16 P2 C7 C6 -81.63(11) . . . . ?
C16 P2 C20 C21 -71.46(15) . . . . ?
C16 P2 C20 C22 52.29(15) . . . . ?
C16 P2 C20 C23 169.37(12) . . . . ?
C20 P2 C7 C6 165.72(11) . . . . ?
C20 P2 C16 C17 158.31(11) . . . . ?
C20 P2 C16 C18 -85.50(12) . . . . ?
C20 P2 C16 C19 38.09(15) . . . . ?
C24 C25 C26 C27 178.4(2) . . . . ?
C24 C25 C30 C29 -177.5(2) . . . . ?
C24 C25A C26A C27A 177.9(13) . . . . ?
C24 C25A C30A C29A -178.9(10) . . . . ?
C12 P1 C1 C2 177.08(13) . . . . ?
C12 P1 C1 C24 68.16(15) . . . . ?
C12 P7 C1A C2 170.9(6) . . . . ?
C12 P7 C1A C24 71.0(5) . . . . ?
C14 C12 P1 Mn1 -72.09(14) . . . . ?
C14 C12 P1 C1 -173.14(14) . . . . ?
C14 C12 P1 C8 74.78(16) . . . . ?
C1 C2 C3 C4 172.3(2) . . . . ?
C1 C24 C25 C26 7.0(3) . . . . ?
C1 C24 C25 C30 -175.0(2) . . . . ?
C8 P1 C1 C2 -66.20(16) . . . . ?
C8 P1 C1 C24 -175.12(13) . . . . ?
C13 C12 P1 Mn1 168.59(13) . . . . ?
C13 C12 P1 C1 67.54(17) . . . . ?
C13 C12 P1 C8 -44.54(17) . . . . ?
C15 C12 P1 Mn1 49.21(18) . . . . ?
C15 C12 P1 C1 -51.84(19) . . . . ?
C15 C12 P1 C8 -163.92(15) . . . . ?
C25 C24 C1 C2 111.8(2) . . . . ?
C25 C24 C1 P1 -140.96(16) . . . . ?
C25 C26 C27 C28 -1.3(3) . . . . ?
C26 C25 C30 C29 0.6(4) . . . . ?
C26 C27 C28 C29 1.2(3) . . . . ?
C27 C28 C29 C30 -0.2(3) . . . . ?
C28 C29 C30 C25 -0.7(4) . . . . ?
C30 C25 C26 C27 0.4(4) . . . . ?
C1A C2 C3 C4 -169.0(5) . . . . ?
C1A C24 C25A C26A 1.9(19) . . . . ?
C1A C24 C25A C30A -176.2(11) . . . . ?
C8A P7 C1A C2 -81.6(8) . . . . ?
C8A P7 C1A C24 178.6(4) . . . . ?
C25A C24 C1A C2 100.6(9) . . . . ?
C25A C24 C1A P7 -140.1(8) . . . . ?
C25A C26A C27A C28A 1.3(18) . . . . ?
C26A C25A C30A C29A 3(2) . . . . ?
C26A C27A C28A C29A 3.2(18) . . . . ?
C27A C28A C29A C30A -4.4(17) . . . . ?
C28A C29A C30A C25A 1.3(19) . . . . ?
C30A C25A C26A C27A -4(2) . . . . ?

loop_
_exptl_oxdiff_crystal_face_indexfrac_h
_exptl_oxdiff_crystal_face_indexfrac_k
_exptl_oxdiff_crystal_face_indexfrac_l
_exptl_oxdiff_crystal_face_x
_exptl_oxdiff_crystal_face_y
_exptl_oxdiff_crystal_face_z
-2.0012 0.0018 0.9944 -0.0114 -0.0397 0.2391
0.0004 -0.9978 -0.9994 0.0013 0.1330 0.0037
-0.0004 0.9978 0.9994 -0.0013 -0.1330 -0.0037
2.0012 -0.0018 -0.9944 0.0114 0.0397 -0.2391
-0.0018 -0.9994 0.9999 -0.1326 -0.0054 0.0112
0.0018 0.9994 -0.9999 0.1326 0.0054 -0.0112
-1.9977 2.0006 -1.0053 0.2539 -0.0289 0.2168
-5.2023 -6.8054 6.2716 -0.7243 0.0762 0.6853

loop_
_smtbx_masks_void_nr
_smtbx_masks_void_average_x
_smtbx_masks_void_average_y
_smtbx_masks_void_average_z
_smtbx_masks_void_volume
_smtbx_masks_void_count_electrons
_smtbx_masks_void_content
1 0.000 0.500 0.000 254.8 61.0 '1 C6H6'
2 0.500 1.000 0.500 254.8 61.0 '1 C6H6'
